data_4321273
loop_
_publ_author_name
'Alain Diebold'
'Abdelaziz Elbouadili'
'Karl S. Hagen'

_publ_section_title
;
 Crystal Structures and Solution Behavior of Paramagnetic Divalent
 Transition Metal Complexes (Fe, Co) of the Sterically Encumbered
 Tridentate Macrocycles 1,4,7-R3-1,4,7-Triazacyclononane: Coordination
 Numbers 5 (R = i-Pr) and 6 (R = i-Bu)
;
_journal_name_full 'Inorganic Chemistry'
_journal_page_first 3915
_journal_page_last 3923
_journal_paper_doi 10.1021/ic000456h
_journal_volume 39
_journal_year 2000
_chemical_formula_moiety Fe(i-Bu3TACN)(H2O)(SO3CF3)2
_chemical_formula_sum 'C20 H41 F6 Fe N3 O7 S2'
_chemical_formula_weight 669.53
_chemical_name_systematic
; 
 ? 
;
_space_group_IT_number 15
_symmetry_cell_setting monoclinic
_symmetry_space_group_name_Hall '-C 2yc'
_symmetry_space_group_name_H-M 'C 1 2/c 1'
_atom_sites_solution_hydrogens geom
_atom_sites_solution_primary direct
_atom_sites_solution_secondary difmap
_audit_creation_method SHELXL
_cell_angle_alpha 90.00
_cell_angle_beta 107.650(10)
_cell_angle_gamma 90.00
_cell_formula_units_Z 8
_cell_length_a 22.990(2)
_cell_length_b 15.768(2)
_cell_length_c 17.564(2)
_cell_measurement_reflns_used 35
_cell_measurement_temperature 173(2)
_cell_measurement_theta_max 27.43
_cell_measurement_theta_min 10.07
_cell_volume 6067.3(12)
_computing_cell_refinement 'Siemens XSCANS'
_computing_data_collection 'Siemens XSCANS'
_computing_data_reduction 'Siemens SHELXTL'
_computing_molecular_graphics 'Siemens SHELXTL'
_computing_publication_material 'Siemens SHELXTL'
_computing_structure_refinement 'SHELXL-93 (Sheldrick, 1993)'
_computing_structure_solution 'SHELXS-86 (Sheldrick, 1990)'
_diffrn_ambient_temperature 173(2)
_diffrn_measurement_device 'Siemens P4'
_diffrn_measurement_method '\w scans'
_diffrn_radiation_monochromator graphite
_diffrn_radiation_source 'fine-focus sealed tube'
_diffrn_radiation_type CuK\a
_diffrn_radiation_wavelength 1.54178
_diffrn_reflns_av_R_equivalents 0.0417
_diffrn_reflns_av_sigmaI/netI 0.0518
_diffrn_reflns_limit_h_max 1
_diffrn_reflns_limit_h_min -24
_diffrn_reflns_limit_k_max 1
_diffrn_reflns_limit_k_min -17
_diffrn_reflns_limit_l_max 19
_diffrn_reflns_limit_l_min -18
_diffrn_reflns_number 4524
_diffrn_reflns_theta_max 56.74
_diffrn_reflns_theta_min 3.45
_diffrn_standards_decay_% 17.8
_diffrn_standards_interval_count 97
_diffrn_standards_number 3
_exptl_absorpt_coefficient_mu 5.986
_exptl_absorpt_correction_type none
_exptl_crystal_colour colorless
_exptl_crystal_density_diffrn 1.466
_exptl_crystal_description cut_from_large_crystal
_exptl_crystal_F_000 2800
_exptl_crystal_size_max 0.52
_exptl_crystal_size_mid 0.40
_exptl_crystal_size_min 0.38
_refine_diff_density_max 1.467
_refine_diff_density_min -0.691
_refine_diff_density_rms 0.103
_refine_ls_extinction_coef 0.00048(10)
_refine_ls_extinction_expression Fc^*^=kFc[1+0.001xFc^2^\l^3^/sin(2\q)]^-1/4^
_refine_ls_extinction_method SHELXL
_refine_ls_goodness_of_fit_all 1.054
_refine_ls_goodness_of_fit_obs 1.095
_refine_ls_hydrogen_treatment noref
_refine_ls_matrix_type full
_refine_ls_number_parameters 359
_refine_ls_number_reflns 3931
_refine_ls_number_restraints 0
_refine_ls_restrained_S_all 1.059
_refine_ls_restrained_S_obs 1.095
_refine_ls_R_factor_all 0.0999
_refine_ls_R_factor_obs 0.0794
_refine_ls_shift/esd_max -0.002
_refine_ls_shift/esd_mean 0.000
_refine_ls_structure_factor_coef Fsqd
_refine_ls_weighting_details 'w=1/[\s^2^(Fo^2^)+(0.1247P)^2^+50.9041P] where P=(Fo^2^+2Fc^2^)/3'
_refine_ls_weighting_scheme calc
_refine_ls_wR_factor_all 0.2297
_refine_ls_wR_factor_obs 0.2074
_reflns_number_observed 3059
_reflns_number_total 3933
_reflns_observed_criterion >2sigma(I)
_cod_data_source_file ic000456h_4.cif
_cod_data_source_block Complex7
_cod_depositor_comments
;
The following automatic conversions were performed:

'_symmetry_cell_setting' value 'Monoclinic' changed to 'monoclinic'
according to the built-in table from CIF Core dictionary named
'cif_core.dic' version 2.4.1 from 2010-06-29.

Automatic conversion script
Id: cif_fix_values 1646 2011-03-28 12:23:43Z adriana 

The following automatic conversions were performed:

'_refine_ls_weighting_scheme' value 'calc
w=1/[\s^2^(Fo^2^)+(0.1247P)^2^+50.9041P] where P=(Fo^2^+2Fc^2^)/3'
was changed to 'calc'. New tag '_refine_ls_weighting_details' was
created. The value of the new tag was set to
'w=1/[\s^2^(Fo^2^)+(0.1247P)^2^+50.9041P] where P=(Fo^2^+2Fc^2^)/3'.

Automatic conversion script
Id: cif_fix_values 3143 2015-03-26 13:38:13Z robertas 
;
_cod_database_code 4321273

loop_
_symmetry_equiv_pos_as_xyz
'x, y, z'
'-x, y, -z+1/2'
'x+1/2, y+1/2, z'
'-x+1/2, y+1/2, -z+1/2'
'-x, -y, -z'
'x, -y, z-1/2'
'-x+1/2, -y+1/2, -z'
'x+1/2, -y+1/2, z-1/2'

loop_
_atom_site_aniso_label
_atom_site_aniso_U_11
_atom_site_aniso_U_22
_atom_site_aniso_U_33
_atom_site_aniso_U_23
_atom_site_aniso_U_13
_atom_site_aniso_U_12
Fe 0.0307(6) 0.0438(7) 0.0250(6) 0.0005(5) 0.0067(5) 0.0021(5)
N1 0.030(3) 0.052(4) 0.037(3) -0.001(3) 0.011(3) 0.004(3)
N2 0.038(3) 0.055(4) 0.030(3) -0.001(3) 0.003(3) 0.003(3)
N3 0.035(3) 0.050(4) 0.031(3) 0.007(3) 0.005(3) 0.007(3)
O1 0.053(4) 0.051(4) 0.051(3) 0.000(3) 0.015(3) 0.002(3)
O2 0.045(3) 0.058(3) 0.026(3) 0.008(2) 0.009(2) 0.001(2)
O5 0.054(3) 0.062(4) 0.066(4) 0.008(3) 0.032(3) 0.008(3)
C1 0.039(4) 0.062(5) 0.038(4) -0.003(4) 0.003(3) -0.002(4)
C2 0.044(5) 0.066(6) 0.037(4) -0.003(4) -0.002(4) 0.003(4)
C3 0.043(4) 0.046(5) 0.052(5) -0.003(4) 0.010(4) 0.011(4)
C4 0.040(4) 0.065(6) 0.046(5) 0.002(4) 0.012(4) 0.012(4)
C5 0.031(4) 0.073(6) 0.036(4) 0.012(4) 0.011(3) 0.012(4)
C6 0.041(4) 0.073(6) 0.032(4) 0.008(4) 0.011(3) 0.011(4)
C7 0.038(4) 0.049(5) 0.043(4) 0.008(4) 0.008(3) 0.000(4)
C8 0.033(4) 0.072(6) 0.051(5) 0.014(4) 0.004(4) 0.009(4)
C9 0.054(5) 0.112(8) 0.043(5) 0.032(5) -0.003(4) 0.019(5)
C10 0.042(5) 0.068(6) 0.091(7) 0.024(6) 0.003(5) 0.015(5)
C11 0.045(4) 0.053(5) 0.038(4) 0.000(4) 0.007(4) 0.001(4)
C12 0.062(6) 0.055(5) 0.053(5) -0.008(4) 0.010(4) -0.016(4)
C13 0.094(7) 0.055(6) 0.070(6) 0.003(5) 0.018(6) 0.004(5)
C14 0.073(7) 0.089(8) 0.096(8) -0.004(7) 0.021(6) -0.028(6)
C15 0.029(4) 0.056(5) 0.036(4) 0.001(4) 0.002(3) 0.004(3)
C16 0.033(4) 0.073(6) 0.039(4) 0.003(4) 0.014(3) 0.006(4)
C17 0.036(5) 0.094(8) 0.072(6) 0.014(6) 0.005(4) 0.018(5)
C18 0.053(6) 0.115(9) 0.102(8) 0.045(7) 0.038(6) 0.009(6)
S1 0.0434(11) 0.0466(11) 0.0258(9) 0.0038(8) 0.0077(8) 0.0028(9)
O3 0.063(4) 0.055(4) 0.054(3) 0.004(3) 0.020(3) -0.018(3)
O4 0.079(4) 0.049(3) 0.037(3) -0.004(3) 0.016(3) 0.009(3)
C19 0.055(5) 0.061(5) 0.036(4) 0.009(4) 0.004(4) 0.009(5)
F1 0.046(3) 0.116(5) 0.065(3) 0.017(3) 0.005(2) -0.007(3)
F2 0.071(4) 0.118(5) 0.050(3) 0.040(3) 0.008(3) 0.039(3)
F3 0.084(4) 0.087(4) 0.059(3) 0.005(3) 0.026(3) 0.036(3)
S2 0.0612(14) 0.062(2) 0.096(2) 0.0033(13) 0.0506(14) 0.0086(12)
O6 0.090(6) 0.084(6) 0.207(10) 0.052(6) 0.082(7) 0.039(5)
O7 0.088(6) 0.267(14) 0.151(9) -0.158(10) 0.037(6) -0.078(8)
C20 0.073(7) 0.100(9) 0.119(10) 0.033(8) 0.070(8) 0.017(7)
F4 0.081(5) 0.182(9) 0.153(8) -0.043(7) 0.015(5) -0.054(5)
F5 0.108(5) 0.108(5) 0.108(5) 0.041(4) 0.057(4) 0.006(4)
F6 0.096(5) 0.144(6) 0.150(7) -0.025(5) 0.100(5) -0.026(4)

loop_
_atom_site_label
_atom_site_type_symbol
_atom_site_fract_x
_atom_site_fract_y
_atom_site_fract_z
_atom_site_U_iso_or_equiv
_atom_site_thermal_displace_type
_atom_site_occupancy
_atom_site_calc_flag
_atom_site_refinement_flags
_atom_site_disorder_group
Fe Fe 0.21589(5) 0.11626(7) -0.12926(6) 0.0335(4) Uani 1 d . .
N1 N 0.1662(3) 0.1527(4) -0.2545(3) 0.0395(15) Uani 1 d . .
N2 N 0.1890(3) -0.0124(4) -0.1785(3) 0.042(2) Uani 1 d . .
N3 N 0.2905(3) 0.0942(4) -0.1825(3) 0.0401(15) Uani 1 d . .
O1 O 0.2437(3) 0.2387(4) -0.0896(4) 0.0516(15) Uani 1 d . .
H1 H 0.2213(49) 0.2789(69) -0.0972(65) 0.080 Uiso 1 d . .
H2 H 0.2780(51) 0.2521(68) -0.0821(66) 0.080 Uiso 1 d . .
O2 O 0.2724(2) 0.0717(3) -0.0135(3) 0.0435(13) Uani 1 d . .
O5 O 0.1405(3) 0.1256(4) -0.0864(4) 0.058(2) Uani 1 d . .
C1 C 0.1203(4) 0.0842(5) -0.2796(5) 0.048(2) Uani 1 d . .
H1A H 0.0991(4) 0.0897(5) -0.3376(5) 0.058 Uiso 1 calc R .
H1B H 0.0895(4) 0.0908(5) -0.2511(5) 0.058 Uiso 1 calc R .
C2 C 0.1483(4) -0.0029(6) -0.2630(5) 0.052(2) Uani 1 d . .
H2A H 0.1153(4) -0.0457(6) -0.2733(5) 0.062 Uiso 1 calc R .
H2B H 0.1724(4) -0.0142(6) -0.3000(5) 0.062 Uiso 1 calc R .
C3 C 0.2489(3) -0.0503(5) -0.1743(5) 0.048(2) Uani 1 d . .
H3A H 0.2422(3) -0.1059(5) -0.2018(5) 0.058 Uiso 1 calc R .
H3B H 0.2723(3) -0.0603(5) -0.1176(5) 0.058 Uiso 1 calc R .
C4 C 0.2857(4) 0.0055(5) -0.2120(5) 0.050(2) Uani 1 d . .
H4A H 0.3273(4) -0.0185(5) -0.2007(5) 0.061 Uiso 1 calc R .
H4B H 0.2666(4) 0.0056(5) -0.2706(5) 0.061 Uiso 1 calc R .
C5 C 0.2764(3) 0.1576(6) -0.2485(4) 0.046(2) Uani 1 d . .
H5A H 0.3036(3) 0.1479(6) -0.2818(4) 0.055 Uiso 1 calc R .
H5B H 0.2847(3) 0.2153(6) -0.2254(4) 0.055 Uiso 1 calc R .
C6 C 0.2100(3) 0.1525(6) -0.3011(4) 0.049(2) Uani 1 d . .
H6A H 0.2011(3) 0.2012(6) -0.3383(4) 0.058 Uiso 1 calc R .
H6B H 0.2042(3) 0.0999(6) -0.3334(4) 0.058 Uiso 1 calc R .
C7 C 0.1367(3) 0.2362(5) -0.2549(5) 0.044(2) Uani 1 d . .
H7A H 0.1685(3) 0.2801(5) -0.2487(5) 0.053 Uiso 1 calc R .
H7B H 0.1231(3) 0.2389(5) -0.2065(5) 0.053 Uiso 1 calc R .
C8 C 0.0820(4) 0.2621(6) -0.3265(5) 0.054(2) Uani 1 d . .
H8A H 0.0489(4) 0.2197(6) -0.3303(5) 0.065 Uiso 1 calc R .
C9 C 0.0934(4) 0.2638(7) -0.4071(5) 0.074(3) Uani 1 d . .
H9A H 0.1083(4) 0.2082(7) -0.4179(5) 0.110 Uiso 1 calc R .
H9B H 0.1241(4) 0.3072(7) -0.4067(5) 0.110 Uiso 1 calc R .
H9C H 0.0553(4) 0.2772(7) -0.4489(5) 0.110 Uiso 1 calc R .
C10 C 0.0587(4) 0.3474(6) -0.3072(7) 0.071(3) Uani 1 d . .
H10A H 0.0518(4) 0.3444(6) -0.2549(7) 0.106 Uiso 1 calc R .
H10B H 0.0203(4) 0.3614(6) -0.3482(7) 0.106 Uiso 1 calc R .
H10C H 0.0891(4) 0.3914(6) -0.3060(7) 0.106 Uiso 1 calc R .
C11 C 0.1575(4) -0.0583(5) -0.1287(5) 0.047(2) Uani 1 d . .
H11A H 0.1178(4) -0.0299(5) -0.1358(5) 0.056 Uiso 1 calc R .
H11B H 0.1819(4) -0.0506(5) -0.0721(5) 0.056 Uiso 1 calc R .
C12 C 0.1452(4) -0.1524(6) -0.1427(5) 0.059(2) Uani 1 d . .
H12A H 0.1461(4) -0.1659(6) -0.1980(5) 0.071 Uiso 1 calc R .
C13 C 0.1935(5) -0.2072(6) -0.0842(6) 0.075(3) Uani 1 d . .
H13A H 0.2340(5) -0.1925(6) -0.0878(6) 0.112 Uiso 1 calc R .
H13B H 0.1852(5) -0.2672(6) -0.0976(6) 0.112 Uiso 1 calc R .
H13C H 0.1924(5) -0.1969(6) -0.0296(6) 0.112 Uiso 1 calc R .
C14 C 0.0825(5) -0.1744(8) -0.1377(7) 0.087(3) Uani 1 d . .
H14A H 0.0753(5) -0.2353(8) -0.1468(7) 0.131 Uiso 1 calc R .
H14B H 0.0516(5) -0.1425(8) -0.1784(7) 0.131 Uiso 1 calc R .
H14C H 0.0800(5) -0.1596(8) -0.0846(7) 0.131 Uiso 1 calc R .
C15 C 0.3510(3) 0.1100(5) -0.1232(4) 0.042(2) Uani 1 d . .
H15A H 0.3569(3) 0.0671(5) -0.0803(4) 0.051 Uiso 1 calc R .
H15B H 0.3492(3) 0.1661(5) -0.0987(4) 0.051 Uiso 1 calc R .
C16 C 0.4086(3) 0.1088(6) -0.1511(5) 0.048(2) Uani 1 d . .
H16A H 0.4012(3) 0.0692(6) -0.1976(5) 0.057 Uiso 1 calc R .
C17 C 0.4617(4) 0.0750(7) -0.0835(6) 0.070(3) Uani 1 d . .
H17A H 0.4512(4) 0.0191(7) -0.0670(6) 0.105 Uiso 1 calc R .
H17B H 0.4704(4) 0.1141(7) -0.0381(6) 0.105 Uiso 1 calc R .
H17C H 0.4978(4) 0.0699(7) -0.1017(6) 0.105 Uiso 1 calc R .
C18 C 0.4248(4) 0.1938(8) -0.1759(7) 0.087(4) Uani 1 d . .
H18A H 0.3906(4) 0.2158(8) -0.2196(7) 0.130 Uiso 1 calc R .
H18B H 0.4610(4) 0.1886(8) -0.1941(7) 0.130 Uiso 1 calc R .
H18C H 0.4336(4) 0.2328(8) -0.1304(7) 0.130 Uiso 1 calc R .
S1 S 0.28616(8) 0.03654(12) 0.06631(10) 0.0392(5) Uani 1 d . .
O3 O 0.2512(3) -0.0368(4) 0.0722(3) 0.057(2) Uani 1 d . .
O4 O 0.2937(3) 0.0985(4) 0.1285(3) 0.055(2) Uani 1 d . .
C19 C 0.3630(4) -0.0042(6) 0.0838(5) 0.053(2) Uani 1 d . .
F1 F 0.4022(2) 0.0559(4) 0.0822(3) 0.078(2) Uani 1 d . .
F2 F 0.3823(2) -0.0424(4) 0.1543(3) 0.082(2) Uani 1 d . .
F3 F 0.3651(3) -0.0607(4) 0.0284(3) 0.076(2) Uani 1 d . .
S2 S 0.10442(11) 0.1670(2) -0.0467(2) 0.0672(8) Uani 1 d . .
O6 O 0.0676(4) 0.2312(5) -0.0761(7) 0.119(4) Uani 1 d . .
O7 O 0.1481(4) 0.1901(9) 0.0359(7) 0.169(6) Uani 1 d . .
C20 C 0.0648(5) 0.0869(8) -0.0133(8) 0.088(4) Uani 1 d . .
F4 F 0.0232(4) 0.0531(6) -0.0836(6) 0.143(3) Uani 1 d . .
F5 F 0.0947(3) 0.0205(5) 0.0186(4) 0.103(2) Uani 1 d . .
F6 F 0.0296(3) 0.1142(5) 0.0269(5) 0.116(3) Uani 1 d . .

loop_
_atom_type_symbol
_atom_type_description
_atom_type_scat_dispersion_real
_atom_type_scat_dispersion_imag
_atom_type_scat_source
C C 0.0181 0.0091 'International Tables Vol C Tables 4.2.6.8 and 6.1.1.4'
H H 0.0000 0.0000 'International Tables Vol C Tables 4.2.6.8 and 6.1.1.4'
N N 0.0311 0.0180 'International Tables Vol C Tables 4.2.6.8 and 6.1.1.4'
O O 0.0492 0.0322 'International Tables Vol C Tables 4.2.6.8 and 6.1.1.4'
F F 0.0727 0.0534 'International Tables Vol C Tables 4.2.6.8 and 6.1.1.4'
S S 0.3331 0.5567 'International Tables Vol C Tables 4.2.6.8 and 6.1.1.4'
Fe Fe -1.1336 3.1974 'International Tables Vol C Tables 4.2.6.8 and 6.1.1.4'

loop_
_geom_angle_atom_site_label_1
_geom_angle_atom_site_label_2
_geom_angle_atom_site_label_3
_geom_angle
_geom_angle_site_symmetry_1
_geom_angle_site_symmetry_3
_geom_angle_publ_flag
O1 Fe O5 91.0(2) . . ?
O1 Fe O2 87.2(2) . . ?
O5 Fe O2 90.6(2) . . ?
O1 Fe N3 95.0(2) . . ?
O5 Fe N3 173.7(2) . . ?
O2 Fe N3 91.4(2) . . ?
O1 Fe N2 176.0(2) . . ?
O5 Fe N2 92.4(2) . . ?
O2 Fe N2 95.0(2) . . ?
N3 Fe N2 81.5(2) . . ?
O1 Fe N1 96.0(2) . . ?
O5 Fe N1 96.0(2) . . ?
O2 Fe N1 172.6(2) . . ?
N3 Fe N1 81.6(2) . . ?
N2 Fe N1 81.5(2) . . ?
C6 N1 C7 112.9(6) . . ?
C6 N1 C1 112.1(6) . . ?
C7 N1 C1 111.3(6) . . ?
C6 N1 Fe 108.4(4) . . ?
C7 N1 Fe 109.4(4) . . ?
C1 N1 Fe 102.2(4) . . ?
C3 N2 C11 112.7(6) . . ?
C3 N2 C2 112.3(6) . . ?
C11 N2 C2 111.2(6) . . ?
C3 N2 Fe 101.8(4) . . ?
C11 N2 Fe 110.1(4) . . ?
C2 N2 Fe 108.1(5) . . ?
C4 N3 C15 111.0(6) . . ?
C4 N3 C5 112.7(6) . . ?
C15 N3 C5 111.7(6) . . ?
C4 N3 Fe 108.0(4) . . ?
C15 N3 Fe 111.0(4) . . ?
C5 N3 Fe 102.0(4) . . ?
S1 O2 Fe 157.3(3) . . ?
S2 O5 Fe 153.3(4) . . ?
N1 C1 C2 112.6(6) . . ?
N2 C2 C1 112.5(7) . . ?
N2 C3 C4 112.3(6) . . ?
N3 C4 C3 112.9(6) . . ?
N3 C5 C6 112.1(6) . . ?
N1 C6 C5 112.9(6) . . ?
N1 C7 C8 120.0(7) . . ?
C9 C8 C10 111.3(8) . . ?
C9 C8 C7 116.0(7) . . ?
C10 C8 C7 107.9(7) . . ?
N2 C11 C12 118.8(7) . . ?
C14 C12 C11 110.4(8) . . ?
C14 C12 C13 110.0(8) . . ?
C11 C12 C13 112.5(7) . . ?
N3 C15 C16 119.0(6) . . ?
C18 C16 C17 109.3(8) . . ?
C18 C16 C15 113.3(7) . . ?
C17 C16 C15 108.6(7) . . ?
O3 S1 O4 115.9(3) . . ?
O3 S1 O2 114.6(3) . . ?
O4 S1 O2 114.5(3) . . ?
O3 S1 C19 104.0(4) . . ?
O4 S1 C19 103.0(4) . . ?
O2 S1 C19 102.4(3) . . ?
F1 C19 F2 108.1(7) . . ?
F1 C19 F3 106.9(7) . . ?
F2 C19 F3 107.6(7) . . ?
F1 C19 S1 112.3(6) . . ?
F2 C19 S1 110.5(6) . . ?
F3 C19 S1 111.2(6) . . ?
O6 S2 O5 124.9(5) . . ?
O6 S2 O7 110.2(7) . . ?
O5 S2 O7 105.4(5) . . ?
O6 S2 C20 110.1(5) . . ?
O5 S2 C20 106.0(5) . . ?
O7 S2 C20 96.4(7) . . ?
F5 C20 F6 111.9(10) . . ?
F5 C20 F4 101.8(11) . . ?
F6 C20 F4 103.4(9) . . ?
F5 C20 S2 117.9(8) . . ?
F6 C20 S2 114.5(9) . . ?
F4 C20 S2 105.1(8) . . ?

loop_
_geom_bond_atom_site_label_1
_geom_bond_atom_site_label_2
_geom_bond_distance
_geom_bond_site_symmetry_2
_geom_bond_publ_flag
Fe O1 2.086(6) . ?
Fe O5 2.095(5) . ?
Fe O2 2.171(5) . ?
Fe N3 2.217(6) . ?
Fe N2 2.218(7) . ?
Fe N1 2.225(6) . ?
N1 C6 1.477(9) . ?
N1 C7 1.479(10) . ?
N1 C1 1.480(10) . ?
N2 C3 1.482(9) . ?
N2 C11 1.483(10) . ?
N2 C2 1.502(9) . ?
N3 C4 1.483(10) . ?
N3 C15 1.484(9) . ?
N3 C5 1.490(9) . ?
O2 S1 1.450(5) . ?
O5 S2 1.395(6) . ?
C1 C2 1.508(12) . ?
C3 C4 1.507(12) . ?
C5 C6 1.529(10) . ?
C7 C8 1.540(10) . ?
C8 C9 1.518(12) . ?
C8 C10 1.524(13) . ?
C11 C12 1.517(12) . ?
C12 C14 1.510(13) . ?
C12 C13 1.531(13) . ?
C15 C16 1.544(10) . ?
C16 C18 1.492(13) . ?
C16 C17 1.519(11) . ?
S1 O3 1.430(6) . ?
S1 O4 1.437(6) . ?
S1 C19 1.817(9) . ?
C19 F1 1.312(10) . ?
C19 F2 1.328(9) . ?
C19 F3 1.330(10) . ?
S2 O6 1.320(8) . ?
S2 O7 1.538(9) . ?
S2 C20 1.760(11) . ?
C20 F5 1.284(13) . ?
C20 F6 1.297(12) . ?
C20 F4 1.42(2) . ?
